data_7113583
loop_
_publ_author_name
'Venkatesan, Koushik'
'Fern\'andez, Francisco J.'
'Blacque, Olivier'
'Fox, Thomas'
'Alfonso, Montserrat'
'Schmalle, Helmut W.'
'Berke, Heinz'

_publ_section_title
;
 A facile and novel route to unprecedented manganese C4 cumulenic
 complexes
;
_journal_issue 16
_journal_name_full 'Chemical Communications'
_journal_page_first 2006
_journal_paper_doi 10.1039/b304882a
_journal_year 2003
_chemical_formula_sum 'C55 H61 Mn O P2 Sn2'
_chemical_formula_weight 1092.30
_chemical_name_common
;
(eta$5!-cyclopentadienyl-manganese(i)-
bis(dimethylphosphino)ethane-bis(triphenyltin)-tetracumulene)
diethylether
;
_chemical_name_systematic
; 
[\h^5^-cyclopentadienyl-manganese(I)-bis(dimethylphosphino)ethane-
bis(triphenyltin)-tetracumulene] diethylether
;
_space_group_IT_number 33
_symmetry_cell_setting orthorhombic
_symmetry_space_group_name_Hall 'P 2c -2n'
_symmetry_space_group_name_H-M 'P n a 21'
_atom_sites_solution_hydrogens geom
_atom_sites_solution_primary direct
_atom_sites_solution_secondary difmap
_audit_creation_method SHELXL-97
_cell_angle_alpha 90.00
_cell_angle_beta 90.00
_cell_angle_gamma 90.00
_cell_formula_units_Z 4
_cell_length_a 19.9343(10)
_cell_length_b 21.6102(9)
_cell_length_c 12.0206(5)
_cell_measurement_reflns_used 8000
_cell_measurement_temperature 183(2)
_cell_measurement_theta_max 30.35
_cell_measurement_theta_min 2.55
_cell_volume 5178.3(4)
_computing_cell_refinement 'Stoe IPDS software'
_computing_data_collection 'Stoe IPDS software'
_computing_data_reduction 'XRED (Stoe & Cie, 1999)'
_computing_molecular_graphics 'PLATON, PLUTON (Spek, 1990, 1991)'
_computing_publication_material 'SHELXL-97 (Sheldrick, 1997)'
_computing_structure_refinement 'SHELXL-97 (Sheldrick, 1997)'
_computing_structure_solution 'SHELXS-97 (Sheldrick, 1990)'
_diffrn_ambient_temperature 183(2)
_diffrn_measured_fraction_theta_full 0.993
_diffrn_measured_fraction_theta_max 0.993
_diffrn_measurement_device_type 'Stoe IPDS diffractometer'
_diffrn_measurement_method '\f oscillation scan'
_diffrn_radiation_monochromator graphite
_diffrn_radiation_source 'fine-focus sealed tube'
_diffrn_radiation_type MoK\a
_diffrn_radiation_wavelength 0.71073
_diffrn_reflns_av_R_equivalents 0.0801
_diffrn_reflns_av_sigmaI/netI 0.1362
_diffrn_reflns_limit_h_max 0
_diffrn_reflns_limit_h_min -28
_diffrn_reflns_limit_k_max 30
_diffrn_reflns_limit_k_min 0
_diffrn_reflns_limit_l_max 17
_diffrn_reflns_limit_l_min -17
_diffrn_reflns_number 54386
_diffrn_reflns_theta_full 30.34
_diffrn_reflns_theta_max 30.34
_diffrn_reflns_theta_min 2.65
_diffrn_standards_decay_% 0
_diffrn_standards_interval_count ' image'
_diffrn_standards_interval_time 5.0
_diffrn_standards_number '50 to 200'
_exptl_absorpt_coefficient_mu 1.295
_exptl_absorpt_correction_T_max 0.8814
_exptl_absorpt_correction_T_min 0.7550
_exptl_absorpt_correction_type numerical
_exptl_absorpt_process_details 'Coppens et al. 1965'
_exptl_crystal_colour olive-green
_exptl_crystal_density_diffrn 1.401
_exptl_crystal_density_method 'not measured'
_exptl_crystal_description block
_exptl_crystal_F_000 2216
_exptl_crystal_size_max 0.23
_exptl_crystal_size_mid 0.19
_exptl_crystal_size_min 0.10
_refine_diff_density_max 0.711
_refine_diff_density_min -0.976
_refine_diff_density_rms 0.091
_refine_ls_abs_structure_details 'Flack H D (1983), Acta Cryst. A39, 876-881'
_refine_ls_abs_structure_Flack -0.022(17)
_refine_ls_extinction_method none
_refine_ls_goodness_of_fit_ref 0.799
_refine_ls_hydrogen_treatment mixed
_refine_ls_matrix_type full
_refine_ls_number_parameters 554
_refine_ls_number_reflns 15414
_refine_ls_number_restraints 1
_refine_ls_restrained_S_all 0.799
_refine_ls_R_factor_all 0.0867
_refine_ls_R_factor_gt 0.0350
_refine_ls_shift/su_max 0.002
_refine_ls_shift/su_mean 0.000
_refine_ls_structure_factor_coef Fsqd
_refine_ls_weighting_details w==1/[\s^2^(Fo^2^)
_refine_ls_weighting_scheme calc
_refine_ls_wR_factor_gt 0.0491
_refine_ls_wR_factor_ref 0.0541
_reflns_number_gt 8294
_reflns_number_total 15414
_reflns_threshold_expression >2sigma(I)
_cod_duplicate_entry 7103833
_cod_data_source_file b304882a.txt
_cod_data_source_block 3a
_cod_original_sg_symbol_H-M 'P na21'
_cod_database_code 7113583

loop_
_symmetry_equiv_pos_as_xyz
'x, y, z'
'-x, -y, z+1/2'
'x+1/2, -y+1/2, z'
'-x+1/2, y+1/2, z+1/2'

loop_
_atom_site_label
_atom_site_type_symbol
_atom_site_fract_x
_atom_site_fract_y
_atom_site_fract_z
_atom_site_U_iso_or_equiv
_atom_site_adp_type
_atom_site_occupancy
_atom_site_calc_flag
_atom_site_refinement_flags
Sn1 Sn 0.741300(15) 0.375632(13) 0.492341(19) 0.02612(7) Uani 1 d .
Sn2 Sn 0.752906(18) 0.549434(11) 0.51419(2) 0.02631(7) Uani 1 d .
Mn1 Mn 0.42018(3) 0.42351(3) 0.53447(5) 0.02786(16) Uani 1 d .
P1 P 0.44891(7) 0.35417(7) 0.40812(12) 0.0359(3) Uani 1 d .
P2 P 0.40027(7) 0.48490(7) 0.39082(11) 0.0346(3) Uani 1 d .
C1 C 0.5057(2) 0.4452(2) 0.5337(3) 0.0258(10) Uani 1 d .
C2 C 0.56949(19) 0.4561(2) 0.5252(4) 0.0284(9) Uani 1 d .
C3 C 0.63247(18) 0.46257(19) 0.5228(4) 0.0226(9) Uani 1 d .
C4 C 0.69844(19) 0.4646(2) 0.5201(4) 0.0286(10) Uani 1 d .
C5 C 0.4715(3) 0.3957(3) 0.2781(4) 0.0496(16) Uani 1 d .
H5A H 0.5163 0.4150 0.2857 0.059 Uiso 1 calc R
H5B H 0.4728 0.3664 0.2147 0.059 Uiso 1 calc R
C6 C 0.4179(3) 0.4456(3) 0.2578(4) 0.0462(15) Uani 1 d .
H6A H 0.3764 0.4264 0.2285 0.055 Uiso 1 calc R
H6B H 0.4343 0.4760 0.2024 0.055 Uiso 1 calc R
C7 C 0.3844(3) 0.2970(3) 0.3619(5) 0.0600(19) Uani 1 d .
H7A H 0.3995 0.2766 0.2935 0.090 Uiso 1 calc R
H7B H 0.3419 0.3184 0.3479 0.090 Uiso 1 calc R
H7C H 0.3778 0.2658 0.4202 0.090 Uiso 1 calc R
C8 C 0.5231(3) 0.3043(3) 0.4332(5) 0.0526(16) Uani 1 d .
H8A H 0.5159 0.2796 0.5005 0.079 Uiso 1 calc R
H8B H 0.5630 0.3302 0.4428 0.079 Uiso 1 calc R
H8C H 0.5296 0.2767 0.3694 0.079 Uiso 1 calc R
C9 C 0.4495(3) 0.5559(2) 0.3809(4) 0.0436(14) Uani 1 d .
H9A H 0.4360 0.5790 0.3144 0.065 Uiso 1 calc R
H9B H 0.4973 0.5455 0.3758 0.065 Uiso 1 calc R
H9C H 0.4418 0.5813 0.4472 0.065 Uiso 1 calc R
C10 C 0.3148(3) 0.5151(3) 0.3646(5) 0.0496(16) Uani 1 d .
H10A H 0.3069 0.5515 0.4116 0.074 Uiso 1 calc R
H10B H 0.2817 0.4831 0.3822 0.074 Uiso 1 calc R
H10C H 0.3107 0.5269 0.2862 0.074 Uiso 1 calc R
C11 C 0.3893(3) 0.4527(4) 0.7027(5) 0.0482(18) Uani 1 d .
H11 H 0.4101 0.4850 0.7437 0.058 Uiso 1 calc R
C12 C 0.3348(3) 0.4591(4) 0.6291(5) 0.0518(16) Uani 1 d .
H12 H 0.3123 0.4968 0.6126 0.062 Uiso 1 calc R
C13 C 0.3185(3) 0.3990(4) 0.5823(5) 0.059(2) Uani 1 d .
H13 H 0.2838 0.3907 0.5303 0.071 Uiso 1 calc R
C14 C 0.3642(3) 0.3542(3) 0.6284(5) 0.0567(19) Uani 1 d .
H14 H 0.3657 0.3112 0.6125 0.068 Uiso 1 calc R
C15 C 0.4077(3) 0.3883(3) 0.7046(4) 0.0550(17) Uani 1 d .
H15 H 0.4425 0.3708 0.7483 0.066 Uiso 1 calc R
C16 C 0.6918(2) 0.3079(2) 0.5995(4) 0.0314(11) Uani 1 d .
C17 C 0.6441(3) 0.3274(3) 0.6754(5) 0.0471(16) Uani 1 d .
H17 H 0.6339 0.3701 0.6832 0.056 Uiso 1 calc R
C18 C 0.6109(3) 0.2829(3) 0.7410(5) 0.0513(16) Uani 1 d .
H18 H 0.5766 0.2952 0.7912 0.062 Uiso 1 calc R
C19 C 0.6285(3) 0.2214(3) 0.7317(5) 0.0433(15) Uani 1 d .
H19 H 0.6067 0.1915 0.7770 0.052 Uiso 1 calc R
C20 C 0.6764(3) 0.2031(3) 0.6591(5) 0.0408(14) Uani 1 d .
H20 H 0.6882 0.1606 0.6540 0.049 Uiso 1 calc R
C21 C 0.7083(3) 0.2464(2) 0.5921(4) 0.0354(13) Uani 1 d .
H21 H 0.7417 0.2333 0.5409 0.043 Uiso 1 calc R
C22 C 0.7226(2) 0.3554(2) 0.3177(4) 0.0318(12) Uani 1 d .
C23 C 0.7641(3) 0.3152(2) 0.2593(4) 0.0507(16) Uani 1 d .
H23 H 0.8014 0.2965 0.2953 0.061 Uiso 1 calc R
C24 C 0.7511(5) 0.3023(3) 0.1482(4) 0.0668(18) Uani 1 d .
H24 H 0.7793 0.2752 0.1074 0.080 Uiso 1 calc R
C25 C 0.6954(4) 0.3301(4) 0.0976(5) 0.069(2) Uani 1 d .
H25 H 0.6850 0.3206 0.0224 0.083 Uiso 1 calc R
C26 C 0.6559(4) 0.3706(4) 0.1553(5) 0.077(3) Uani 1 d .
H26 H 0.6191 0.3901 0.1194 0.093 Uiso 1 calc R
C27 C 0.6694(3) 0.3831(3) 0.2648(5) 0.0501(17) Uani 1 d .
H27 H 0.6416 0.4111 0.3046 0.060 Uiso 1 calc R
C28 C 0.8479(2) 0.36681(19) 0.5214(4) 0.0337(11) Uani 1 d .
C29 C 0.8937(2) 0.3854(3) 0.4437(4) 0.0374(13) Uani 1 d .
H29 H 0.8787 0.4047 0.3772 0.045 Uiso 1 calc R
C30 C 0.9628(3) 0.3765(3) 0.4609(4) 0.0487(15) Uani 1 d .
H30 H 0.9942 0.3884 0.4055 0.058 Uiso 1 calc R
C31 C 0.9842(3) 0.3504(3) 0.5589(5) 0.0495(16) Uani 1 d .
H31 H 1.0309 0.3448 0.5715 0.059 Uiso 1 calc R
C32 C 0.9392(3) 0.3323(3) 0.6386(5) 0.0581(19) Uani 1 d .
H32 H 0.9547 0.3144 0.7060 0.070 Uiso 1 calc R
C33 C 0.8706(3) 0.3401(3) 0.6209(5) 0.0465(16) Uani 1 d .
H33 H 0.8394 0.3275 0.6760 0.056 Uiso 1 calc R
C34 C 0.8321(2) 0.5426(2) 0.3898(4) 0.0331(11) Uani 1 d .
C35 C 0.8974(2) 0.5541(3) 0.4190(5) 0.0530(17) Uani 1 d .
H35 H 0.9092 0.5628 0.4939 0.064 Uiso 1 calc R
C36 C 0.9472(3) 0.5525(3) 0.3330(7) 0.079(2) Uani 1 d .
H36 H 0.9925 0.5623 0.3500 0.094 Uiso 1 calc R
C37 C 0.9297(5) 0.5370(4) 0.2262(6) 0.078(3) Uani 1 d .
H37 H 0.9627 0.5336 0.1695 0.094 Uiso 1 calc R
C38 C 0.8624(4) 0.5263(4) 0.2031(6) 0.068(2) Uani 1 d .
H38 H 0.8497 0.5163 0.1290 0.082 Uiso 1 calc R
C39 C 0.8140(3) 0.5297(3) 0.2822(4) 0.0471(18) Uani 1 d .
H39 H 0.7683 0.5232 0.2633 0.057 Uiso 1 calc R
C40 C 0.7991(3) 0.5727(3) 0.6737(4) 0.0364(13) Uani 1 d .
C41 C 0.7835(2) 0.6308(3) 0.7197(4) 0.0423(13) Uani 1 d .
H41 H 0.7531 0.6573 0.6819 0.051 Uiso 1 calc R
C42 C 0.8119(3) 0.6500(4) 0.8194(5) 0.066(2) Uani 1 d .
H42 H 0.8017 0.6895 0.8498 0.080 Uiso 1 calc R
C43 C 0.8551(3) 0.6105(5) 0.8730(5) 0.077(3) Uani 1 d .
H43 H 0.8741 0.6232 0.9417 0.092 Uiso 1 calc R
C44 C 0.8727(4) 0.5515(4) 0.8305(6) 0.063(2) Uani 1 d .
H44 H 0.9031 0.5251 0.8686 0.075 Uiso 1 calc R
C45 C 0.8417(3) 0.5334(3) 0.7249(5) 0.0422(16) Uani 1 d .
H45 H 0.8516 0.4943 0.6928 0.051 Uiso 1 calc R
C46 C 0.6903(2) 0.6270(2) 0.4681(4) 0.0299(12) Uani 1 d .
C47 C 0.6217(2) 0.6284(2) 0.4969(5) 0.0372(11) Uani 1 d .
H47 H 0.6015 0.5944 0.5341 0.045 Uiso 1 calc R
C48 C 0.5842(3) 0.6800(3) 0.4701(4) 0.0467(15) Uani 1 d .
H48 H 0.5381 0.6816 0.4896 0.056 Uiso 1 calc R
C49 C 0.6133(4) 0.7297(3) 0.4148(5) 0.0547(19) Uani 1 d .
H49 H 0.5874 0.7655 0.3987 0.066 Uiso 1 calc R
C50 C 0.6798(4) 0.7271(3) 0.3833(5) 0.0537(17) Uani 1 d .
H50 H 0.6992 0.7603 0.3426 0.064 Uiso 1 calc R
C51 C 0.7186(3) 0.6755(2) 0.4114(5) 0.0426(14) Uani 1 d .
H51 H 0.7646 0.6741 0.3913 0.051 Uiso 1 calc R
O1 O 0.5289(3) 0.8478(2) 0.5419(4) 0.0886(16) Uani 1 d .
C52 C 0.4827(5) 0.8215(6) 0.6244(7) 0.128(5) Uani 1 d .
H52A H 0.4663 0.8551 0.6733 0.153 Uiso 1 calc R
H52B H 0.5075 0.7916 0.6714 0.153 Uiso 1 calc R
C53 C 0.4237(6) 0.7894(5) 0.5735(10) 0.150(5) Uani 1 d .
H53A H 0.3936 0.7750 0.6325 0.225 Uiso 1 calc R
H53B H 0.4393 0.7539 0.5298 0.225 Uiso 1 calc R
H53C H 0.3997 0.8183 0.5249 0.225 Uiso 1 calc R
C54 C 0.5864(6) 0.8803(7) 0.5746(12) 0.208(9) Uani 1 d .
H54A H 0.6116 0.8550 0.6291 0.249 Uiso 1 calc R
H54B H 0.5725 0.9190 0.6122 0.249 Uiso 1 calc R
C55 C 0.6314(5) 0.8960(4) 0.4804(16) 0.186(8) Uani 1 d .
H55A H 0.6688 0.9212 0.5075 0.278 Uiso 1 calc R
H55B H 0.6062 0.9192 0.4242 0.278 Uiso 1 calc R
H55C H 0.6489 0.8578 0.4472 0.278 Uiso 1 calc R

loop_
_atom_site_aniso_label
_atom_site_aniso_U_11
_atom_site_aniso_U_22
_atom_site_aniso_U_33
_atom_site_aniso_U_23
_atom_site_aniso_U_13
_atom_site_aniso_U_12
Sn1 0.02412(14) 0.02641(14) 0.02784(15) 0.00181(14) 0.00135(19) 0.00263(15)
Sn2 0.02409(13) 0.02604(15) 0.02881(15) 0.00116(14) 0.00000(17) -0.00217(15)
Mn1 0.0225(3) 0.0378(4) 0.0233(4) 0.0042(3) 0.0013(3) -0.0091(3)
P1 0.0355(8) 0.0348(8) 0.0373(7) -0.0034(6) -0.0017(6) -0.0090(6)
P2 0.0350(8) 0.0417(8) 0.0271(6) 0.0039(6) -0.0027(6) -0.0049(7)
C1 0.032(2) 0.027(2) 0.018(2) 0.0017(19) -0.0022(18) -0.002(2)
C2 0.030(2) 0.023(2) 0.033(3) -0.003(2) 0.000(2) -0.0063(19)
C3 0.0259(19) 0.0158(18) 0.026(3) -0.003(2) -0.001(2) -0.0015(17)
C4 0.0275(19) 0.031(2) 0.027(3) 0.001(3) 0.000(2) 0.0039(19)
C5 0.059(4) 0.067(4) 0.022(3) -0.005(3) 0.004(2) 0.000(3)
C6 0.057(4) 0.061(4) 0.020(2) -0.005(3) -0.009(2) 0.009(4)
C7 0.064(4) 0.042(4) 0.074(5) -0.020(3) -0.008(4) -0.017(3)
C8 0.059(4) 0.036(4) 0.063(4) -0.009(3) 0.000(3) 0.001(3)
C9 0.050(3) 0.040(4) 0.041(3) 0.011(3) 0.004(2) -0.011(3)
C10 0.040(3) 0.063(4) 0.047(3) 0.005(3) -0.010(3) -0.001(3)
C11 0.047(4) 0.073(5) 0.024(3) 0.001(3) 0.009(3) -0.013(4)
C12 0.035(3) 0.078(5) 0.043(3) 0.000(4) 0.016(3) -0.001(4)
C13 0.029(3) 0.108(6) 0.041(3) 0.010(4) 0.016(3) -0.027(4)
C14 0.063(4) 0.072(5) 0.035(3) 0.005(3) 0.014(3) -0.031(4)
C15 0.062(4) 0.072(5) 0.031(3) 0.019(3) -0.002(3) -0.023(4)
C16 0.031(3) 0.034(3) 0.029(3) 0.004(2) -0.008(2) 0.005(2)
C17 0.061(4) 0.031(3) 0.049(3) 0.008(3) 0.031(3) 0.008(3)
C18 0.056(3) 0.052(4) 0.045(3) 0.011(3) 0.031(3) 0.002(3)
C19 0.048(3) 0.040(4) 0.041(4) 0.017(3) 0.001(3) -0.015(3)
C20 0.047(4) 0.024(3) 0.052(4) 0.004(3) -0.004(3) 0.000(3)
C21 0.039(3) 0.022(3) 0.045(3) 0.003(2) 0.007(2) 0.005(2)
C22 0.034(3) 0.030(3) 0.032(3) 0.002(2) -0.002(2) -0.004(2)
C23 0.067(4) 0.054(3) 0.030(2) 0.004(3) 0.011(3) 0.022(3)
C24 0.112(6) 0.054(3) 0.034(3) -0.011(2) 0.021(5) 0.015(6)
C25 0.086(6) 0.091(6) 0.030(3) 0.002(4) -0.008(4) -0.001(5)
C26 0.073(5) 0.119(8) 0.040(4) 0.003(4) -0.029(4) 0.017(5)
C27 0.042(3) 0.081(5) 0.028(3) -0.006(3) -0.001(3) 0.016(4)
C28 0.035(2) 0.024(2) 0.043(3) 0.002(3) -0.001(2) 0.0069(19)
C29 0.021(2) 0.050(4) 0.042(3) 0.010(3) 0.006(2) 0.005(3)
C30 0.027(3) 0.063(4) 0.056(4) 0.005(3) 0.003(2) -0.004(3)
C31 0.024(3) 0.062(5) 0.063(4) 0.000(3) -0.005(3) 0.000(3)
C32 0.040(4) 0.091(6) 0.043(3) 0.014(4) -0.015(3) 0.002(4)
C33 0.031(3) 0.076(5) 0.032(3) 0.015(3) -0.001(2) 0.002(3)
C34 0.035(3) 0.021(3) 0.043(3) 0.010(3) 0.009(2) -0.002(2)
C35 0.025(3) 0.071(5) 0.063(4) -0.016(4) 0.009(3) -0.009(3)
C36 0.032(3) 0.060(5) 0.144(7) -0.005(5) 0.033(4) -0.013(3)
C37 0.118(7) 0.055(5) 0.061(5) 0.003(4) 0.053(5) -0.001(5)
C38 0.068(5) 0.100(7) 0.038(4) -0.003(4) 0.000(4) 0.008(5)
C39 0.042(4) 0.070(5) 0.030(3) 0.007(3) 0.007(3) 0.012(4)
C40 0.025(3) 0.055(4) 0.029(3) -0.001(3) 0.002(2) -0.011(3)
C41 0.040(3) 0.050(4) 0.037(3) -0.010(3) -0.004(2) -0.006(3)
C42 0.054(4) 0.097(6) 0.048(4) -0.036(4) -0.006(3) -0.010(4)
C43 0.041(4) 0.146(9) 0.044(4) -0.028(5) 0.002(3) -0.005(5)
C44 0.055(5) 0.076(6) 0.056(4) 0.008(4) -0.022(4) -0.003(4)
C45 0.032(4) 0.043(4) 0.051(4) 0.008(3) -0.014(3) 0.001(3)
C46 0.041(3) 0.031(3) 0.018(3) -0.002(2) -0.0058(18) 0.005(2)
C47 0.040(2) 0.044(3) 0.028(2) -0.002(3) -0.003(3) 0.012(2)
C48 0.047(3) 0.052(4) 0.042(3) -0.011(3) -0.001(3) 0.019(3)
C49 0.084(5) 0.033(4) 0.047(4) -0.009(3) -0.021(4) 0.022(4)
C50 0.085(5) 0.032(4) 0.044(4) 0.009(3) -0.016(4) -0.001(4)
C51 0.048(3) 0.033(3) 0.047(3) 0.005(3) -0.009(3) -0.005(3)
O1 0.107(4) 0.063(3) 0.095(4) -0.011(3) -0.011(3) 0.022(3)
C52 0.117(9) 0.204(13) 0.062(5) 0.004(7) 0.020(6) 0.080(9)
C53 0.123(9) 0.108(9) 0.220(16) -0.050(8) 0.059(9) 0.003(8)
C54 0.087(8) 0.243(16) 0.29(2) -0.201(15) -0.025(10) -0.020(10)
C55 0.088(7) 0.051(5) 0.42(3) 0.051(11) -0.086(13) -0.011(5)

loop_
_atom_type_symbol
_atom_type_description
_atom_type_scat_dispersion_real
_atom_type_scat_dispersion_imag
_atom_type_scat_source
C C 0.0033 0.0016 'International Tables Vol C Tables 4.2.6.8 and 6.1.1.4'
H H 0.0000 0.0000 'International Tables Vol C Tables 4.2.6.8 and 6.1.1.4'
Mn Mn 0.3368 0.7283 'International Tables Vol C Tables 4.2.6.8 and 6.1.1.4'
O O 0.0106 0.0060 'International Tables Vol C Tables 4.2.6.8 and 6.1.1.4'
P P 0.1023 0.0942 'International Tables Vol C Tables 4.2.6.8 and 6.1.1.4'
Sn Sn -0.6537 1.4246 'International Tables Vol C Tables 4.2.6.8 and 6.1.1.4'

loop_
_geom_angle_atom_site_label_1
_geom_angle_atom_site_label_2
_geom_angle_atom_site_label_3
_geom_angle
_geom_angle_publ_flag
C4 Sn1 C28 116.64(15) yes
C4 Sn1 C22 105.3(2) yes
C28 Sn1 C22 107.83(19) yes
C4 Sn1 C16 109.32(19) yes
C28 Sn1 C16 106.83(17) yes
C22 Sn1 C16 110.90(18) yes
C4 Sn2 C46 112.43(16) yes
C4 Sn2 C34 109.50(19) yes
C46 Sn2 C34 107.13(18) yes
C4 Sn2 C40 112.5(2) yes
C46 Sn2 C40 106.8(2) yes
C34 Sn2 C40 108.2(2) yes
C1 Mn1 C13 164.9(2) yes
C1 Mn1 C14 132.6(2) yes
C13 Mn1 C14 38.6(2) yes
C1 Mn1 C12 131.3(2) yes
C13 Mn1 C12 38.9(2) yes
C14 Mn1 C12 64.8(3) yes
C1 Mn1 C15 101.9(2) yes
C13 Mn1 C15 64.1(2) yes
C14 Mn1 C15 38.9(2) yes
C12 Mn1 C15 63.2(3) yes
C1 Mn1 C11 101.5(2) yes
C13 Mn1 C11 64.3(2) yes
C14 Mn1 C11 65.1(3) yes
C12 Mn1 C11 37.4(2) yes
C15 Mn1 C11 38.2(2) yes
C1 Mn1 P1 85.76(14) yes
C13 Mn1 P1 105.0(2) yes
C14 Mn1 P1 91.31(19) yes
C12 Mn1 P1 142.94(19) yes
C15 Mn1 P1 115.7(2) yes
C11 Mn1 P1 153.7(2) yes
C1 Mn1 P2 90.58(14) yes
C13 Mn1 P2 100.67(19) yes
C14 Mn1 P2 136.33(19) yes
C12 Mn1 P2 93.17(18) yes
C15 Mn1 P2 156.0(2) yes
C11 Mn1 P2 119.6(2) yes
P1 Mn1 P2 85.22(6) yes
C8 P1 C5 102.9(3) yes
C8 P1 C7 102.3(3) yes
C5 P1 C7 103.7(3) yes
C8 P1 Mn1 119.30(19) yes
C5 P1 Mn1 108.29(19) yes
C7 P1 Mn1 118.3(2) yes
C9 P2 C6 103.2(3) yes
C9 P2 C10 100.8(3) yes
C6 P2 C10 101.0(3) yes
C9 P2 Mn1 117.27(18) yes
C6 P2 Mn1 111.5(2) yes
C10 P2 Mn1 120.61(19) yes
C2 C1 Mn1 173.5(4) yes
C3 C2 C1 174.7(5) yes
C2 C3 C4 175.5(5) yes
C3 C4 Sn1 112.0(3) yes
C3 C4 Sn2 122.6(3) yes
Sn1 C4 Sn2 124.51(18) yes
C6 C5 P1 107.7(4) yes
C6 C5 H5A 110.2 yes
P1 C5 H5A 110.2 yes
C6 C5 H5B 110.2 yes
P1 C5 H5B 110.2 yes
H5A C5 H5B 108.5 yes
C5 C6 P2 108.5(3) yes
C5 C6 H6A 110.0 yes
P2 C6 H6A 110.0 yes
C5 C6 H6B 110.0 yes
P2 C6 H6B 110.0 yes
H6A C6 H6B 108.4 yes
P1 C7 H7A 109.5 yes
P1 C7 H7B 109.5 yes
H7A C7 H7B 109.5 yes
P1 C7 H7C 109.5 yes
H7A C7 H7C 109.5 yes
H7B C7 H7C 109.5 yes
P1 C8 H8A 109.5 yes
P1 C8 H8B 109.5 yes
H8A C8 H8B 109.5 yes
P1 C8 H8C 109.5 yes
H8A C8 H8C 109.5 yes
H8B C8 H8C 109.5 yes
P2 C9 H9A 109.5 yes
P2 C9 H9B 109.5 yes
H9A C9 H9B 109.5 yes
P2 C9 H9C 109.5 yes
H9A C9 H9C 109.5 yes
H9B C9 H9C 109.5 yes
P2 C10 H10A 109.5 yes
P2 C10 H10B 109.5 yes
H10A C10 H10B 109.5 yes
P2 C10 H10C 109.5 yes
H10A C10 H10C 109.5 yes
H10B C10 H10C 109.5 yes
C12 C11 C15 107.6(6) yes
C12 C11 Mn1 70.6(3) yes
C15 C11 Mn1 70.5(3) yes
C12 C11 H11 126.2 yes
C15 C11 H11 126.2 yes
Mn1 C11 H11 124.3 yes
C11 C12 C13 109.1(7) yes
C11 C12 Mn1 72.1(3) yes
C13 C12 Mn1 70.0(3) yes
C11 C12 H12 125.4 yes
C13 C12 H12 125.4 yes
Mn1 C12 H12 124.1 yes
C14 C13 C12 108.1(5) yes
C14 C13 Mn1 71.1(3) yes
C12 C13 Mn1 71.1(3) yes
C14 C13 H13 126.0 yes
C12 C13 H13 126.0 yes
Mn1 C13 H13 123.5 yes
C13 C14 C15 106.1(6) yes
C13 C14 Mn1 70.3(3) yes
C15 C14 Mn1 71.0(3) yes
C13 C14 H14 126.9 yes
C15 C14 H14 126.9 yes
Mn1 C14 H14 123.5 yes
C11 C15 C14 109.1(6) yes
C11 C15 Mn1 71.3(3) yes
C14 C15 Mn1 70.0(3) yes
C11 C15 H15 125.5 yes
C14 C15 H15 125.5 yes
Mn1 C15 H15 124.8 yes
C21 C16 C17 120.1(5) yes
C21 C16 Sn1 120.2(4) yes
C17 C16 Sn1 119.7(4) yes
C16 C17 C18 119.0(5) yes
C16 C17 H17 120.5 yes
C18 C17 H17 120.5 yes
C19 C18 C17 119.5(5) yes
C19 C18 H18 120.2 yes
C17 C18 H18 120.2 yes
C20 C19 C18 121.0(5) yes
C20 C19 H19 119.5 yes
C18 C19 H19 119.5 yes
C19 C20 C21 120.0(5) yes
C19 C20 H20 120.0 yes
C21 C20 H20 120.0 yes
C16 C21 C20 120.3(5) yes
C16 C21 H21 119.8 yes
C20 C21 H21 119.8 yes
C27 C22 C23 119.8(5) yes
C27 C22 Sn1 119.4(4) yes
C23 C22 Sn1 120.8(4) yes
C24 C23 C22 120.0(6) yes
C24 C23 H23 120.0 yes
C22 C23 H23 120.0 yes
C23 C24 C25 118.7(6) yes
C23 C24 H24 120.6 yes
C25 C24 H24 120.6 yes
C26 C25 C24 120.7(6) yes
C26 C25 H25 119.6 yes
C24 C25 H25 119.6 yes
C25 C26 C27 120.0(7) yes
C25 C26 H26 120.0 yes
C27 C26 H26 120.0 yes
C26 C27 C22 120.7(6) yes
C26 C27 H27 119.7 yes
C22 C27 H27 119.7 yes
C29 C28 C33 119.1(4) yes
C29 C28 Sn1 121.4(3) yes
C33 C28 Sn1 119.5(4) yes
C28 C29 C30 121.0(5) yes
C28 C29 H29 119.5 yes
C30 C29 H29 119.5 yes
C31 C30 C29 119.1(5) yes
C31 C30 H30 120.4 yes
C29 C30 H30 120.4 yes
C32 C31 C30 120.8(5) yes
C32 C31 H31 119.6 yes
C30 C31 H31 119.6 yes
C31 C32 C33 120.1(5) yes
C31 C32 H32 119.9 yes
C33 C32 H32 119.9 yes
C32 C33 C28 119.8(5) yes
C32 C33 H33 120.1 yes
C28 C33 H33 120.1 yes
C35 C34 C39 121.8(5) yes
C35 C34 Sn2 120.0(4) yes
C39 C34 Sn2 118.1(4) yes
C34 C35 C36 118.0(5) yes
C34 C35 H35 121.0 yes
C36 C35 H35 121.0 yes
C37 C36 C35 120.2(6) yes
C37 C36 H36 119.9 yes
C35 C36 H36 119.9 yes
C36 C37 C38 118.2(6) yes
C36 C37 H37 120.9 yes
C38 C37 H37 120.9 yes
C39 C38 C37 122.5(7) yes
C39 C38 H38 118.7 yes
C37 C38 H38 118.7 yes
C38 C39 C34 119.1(6) yes
C38 C39 H39 120.5 yes
C34 C39 H39 120.5 yes
C45 C40 C41 121.4(5) yes
C45 C40 Sn2 121.4(5) yes
C41 C40 Sn2 117.2(4) yes
C42 C41 C40 121.1(6) yes
C42 C41 H41 119.5 yes
C40 C41 H41 119.5 yes
C43 C42 C41 118.3(7) yes
C43 C42 H42 120.9 yes
C41 C42 H42 120.9 yes
C42 C43 C44 123.1(6) yes
C42 C43 H43 118.5 yes
C44 C43 H43 118.5 yes
C43 C44 C45 116.7(7) yes
C43 C44 H44 121.7 yes
C45 C44 H44 121.7 yes
C40 C45 C44 119.5(7) yes
C40 C45 H45 120.3 yes
C44 C45 H45 120.3 yes
C51 C46 C47 120.3(5) yes
C51 C46 Sn2 118.9(4) yes
C47 C46 Sn2 120.9(4) yes
C48 C47 C46 119.0(5) yes
C48 C47 H47 120.5 yes
C46 C47 H47 120.5 yes
C47 C48 C49 120.7(6) yes
C47 C48 H48 119.6 yes
C49 C48 H48 119.6 yes
C50 C49 C48 120.0(6) yes
C50 C49 H49 120.0 yes
C48 C49 H49 120.0 yes
C49 C50 C51 119.8(6) yes
C49 C50 H50 120.1 yes
C51 C50 H50 120.1 yes
C46 C51 C50 120.2(6) yes
C46 C51 H51 119.9 yes
C50 C51 H51 119.9 yes
C54 O1 C52 121.2(9) yes
O1 C52 C53 113.3(7) yes
O1 C52 H52A 108.9 yes
C53 C52 H52A 108.9 yes
O1 C52 H52B 108.9 yes
C53 C52 H52B 108.9 yes
H52A C52 H52B 107.7 yes
C52 C53 H53A 109.5 yes
C52 C53 H53B 109.5 yes
H53A C53 H53B 109.5 yes
C52 C53 H53C 109.5 yes
H53A C53 H53C 109.5 yes
H53B C53 H53C 109.5 yes
O1 C54 C55 113.3(10) yes
O1 C54 H54A 108.9 yes
C55 C54 H54A 108.9 yes
O1 C54 H54B 108.9 yes
C55 C54 H54B 108.9 yes
H54A C54 H54B 107.7 yes
C54 C55 H55A 109.5 yes
C54 C55 H55B 109.5 yes
H55A C55 H55B 109.5 yes
C54 C55 H55C 109.5 yes
H55A C55 H55C 109.5 yes
H55B C55 H55C 109.5 yes

loop_
_geom_bond_atom_site_label_1
_geom_bond_atom_site_label_2
_geom_bond_distance
_geom_bond_publ_flag
Sn1 C4 2.130(5) yes
Sn1 C28 2.161(4) yes
Sn1 C22 2.176(5) yes
Sn1 C16 2.185(5) yes
Sn2 C4 2.132(5) yes
Sn2 C46 2.163(5) yes
Sn2 C34 2.178(5) yes
Sn2 C40 2.186(5) yes
Mn1 C1 1.769(4) yes
Mn1 C13 2.172(5) yes
Mn1 C14 2.183(6) yes
Mn1 C12 2.186(6) yes
Mn1 C15 2.196(5) yes
Mn1 C11 2.206(6) yes
Mn1 P1 2.2091(16) yes
Mn1 P2 2.2134(15) yes
P1 C8 1.855(6) yes
P1 C5 1.858(5) yes
P1 C7 1.869(6) yes
P2 C9 1.826(5) yes
P2 C6 1.844(5) yes
P2 C10 1.851(6) yes
C1 C2 1.296(5) yes
C2 C3 1.264(5) yes
C3 C4 1.316(5) yes
C5 C6 1.538(8) yes
C5 H5A 0.9900 yes
C5 H5B 0.9900 yes
C6 H6A 0.9900 yes
C6 H6B 0.9900 yes
C7 H7A 0.9800 yes
C7 H7B 0.9800 yes
C7 H7C 0.9800 yes
C8 H8A 0.9800 yes
C8 H8B 0.9800 yes
C8 H8C 0.9800 yes
C9 H9A 0.9800 yes
C9 H9B 0.9800 yes
C9 H9C 0.9800 yes
C10 H10A 0.9800 yes
C10 H10B 0.9800 yes
C10 H10C 0.9800 yes
C11 C12 1.407(8) yes
C11 C15 1.439(10) yes
C11 H11 0.9500 yes
C12 C13 1.452(9) yes
C12 H12 0.9500 yes
C13 C14 1.441(9) yes
C13 H13 0.9500 yes
C14 C15 1.459(8) yes
C14 H14 0.9500 yes
C15 H15 0.9500 yes
C16 C21 1.374(7) yes
C16 C17 1.383(7) yes
C17 C18 1.409(8) yes
C17 H17 0.9500 yes
C18 C19 1.378(8) yes
C18 H18 0.9500 yes
C19 C20 1.353(8) yes
C19 H19 0.9500 yes
C20 C21 1.388(7) yes
C20 H20 0.9500 yes
C21 H21 0.9500 yes
C22 C27 1.375(7) yes
C22 C23 1.390(7) yes
C23 C24 1.388(7) yes
C23 H23 0.9500 yes
C24 C25 1.400(10) yes
C24 H24 0.9500 yes
C25 C26 1.367(10) yes
C25 H25 0.9500 yes
C26 C27 1.371(8) yes
C26 H26 0.9500 yes
C27 H27 0.9500 yes
C28 C29 1.367(6) yes
C28 C33 1.403(7) yes
C29 C30 1.406(7) yes
C29 H29 0.9500 yes
C30 C31 1.375(7) yes
C30 H30 0.9500 yes
C31 C32 1.370(8) yes
C31 H31 0.9500 yes
C32 C33 1.394(8) yes
C32 H32 0.9500 yes
C33 H33 0.9500 yes
C34 C35 1.371(7) yes
C34 C39 1.372(7) yes
C35 C36 1.435(8) yes
C35 H35 0.9500 yes
C36 C37 1.373(10) yes
C36 H36 0.9500 yes
C37 C38 1.390(11) yes
C37 H37 0.9500 yes
C38 C39 1.356(9) yes
C38 H38 0.9500 yes
C39 H39 0.9500 yes
C40 C45 1.350(8) yes
C40 C41 1.407(8) yes
C41 C42 1.389(7) yes
C41 H41 0.9500 yes
C42 C43 1.374(10) yes
C42 H42 0.9500 yes
C43 C44 1.417(11) yes
C43 H43 0.9500 yes
C44 C45 1.464(9) yes
C44 H44 0.9500 yes
C45 H45 0.9500 yes
C46 C51 1.371(7) yes
C46 C47 1.412(6) yes
C47 C48 1.379(7) yes
C47 H47 0.9500 yes
C48 C49 1.390(8) yes
C48 H48 0.9500 yes
C49 C50 1.381(9) yes
C49 H49 0.9500 yes
C50 C51 1.398(8) yes
C50 H50 0.9500 yes
C51 H51 0.9500 yes
O1 C54 1.401(10) yes
O1 C52 1.467(10) yes
C52 C53 1.495(13) yes
C52 H52A 0.9900 yes
C52 H52B 0.9900 yes
C53 H53A 0.9800 yes
C53 H53B 0.9800 yes
C53 H53C 0.9800 yes
C54 C55 1.484(18) yes
C54 H54A 0.9900 yes
C54 H54B 0.9900 yes
C55 H55A 0.9800 yes
C55 H55B 0.9800 yes
C55 H55C 0.9800 yes

loop_
_geom_torsion_atom_site_label_1
_geom_torsion_atom_site_label_2
_geom_torsion_atom_site_label_3
_geom_torsion_atom_site_label_4
_geom_torsion
_geom_torsion_publ_flag
C1 Mn1 P1 C8 48.4(3) yes
C13 Mn1 P1 C8 -120.9(3) yes
C14 Mn1 P1 C8 -84.3(3) yes
C12 Mn1 P1 C8 -131.8(4) yes
C15 Mn1 P1 C8 -52.8(3) yes
C11 Mn1 P1 C8 -59.1(5) yes
P2 Mn1 P1 C8 139.3(2) yes
C1 Mn1 P1 C5 -68.8(2) yes
C13 Mn1 P1 C5 122.0(3) yes
C14 Mn1 P1 C5 158.6(3) yes
C12 Mn1 P1 C5 111.1(4) yes
C15 Mn1 P1 C5 -169.9(3) yes
C11 Mn1 P1 C5 -176.2(4) yes
P2 Mn1 P1 C5 22.2(2) yes
C1 Mn1 P1 C7 173.8(3) yes
C13 Mn1 P1 C7 4.5(3) yes
C14 Mn1 P1 C7 41.1(3) yes
C12 Mn1 P1 C7 -6.4(4) yes
C15 Mn1 P1 C7 72.6(3) yes
C11 Mn1 P1 C7 66.4(5) yes
P2 Mn1 P1 C7 -95.3(3) yes
C1 Mn1 P2 C9 -32.9(2) yes
C13 Mn1 P2 C9 137.0(3) yes
C14 Mn1 P2 C9 154.5(3) yes
C12 Mn1 P2 C9 98.5(3) yes
C15 Mn1 P2 C9 89.1(4) yes
C11 Mn1 P2 C9 70.6(3) yes
P1 Mn1 P2 C9 -118.6(2) yes
C1 Mn1 P2 C6 85.7(3) yes
C13 Mn1 P2 C6 -104.4(3) yes
C14 Mn1 P2 C6 -86.9(4) yes
C12 Mn1 P2 C6 -142.9(3) yes
C15 Mn1 P2 C6 -152.3(4) yes
C11 Mn1 P2 C6 -170.8(3) yes
P1 Mn1 P2 C6 0.0(2) yes
C1 Mn1 P2 C10 -156.2(3) yes
C13 Mn1 P2 C10 13.7(3) yes
C14 Mn1 P2 C10 31.2(4) yes
C12 Mn1 P2 C10 -24.8(3) yes
C15 Mn1 P2 C10 -34.2(5) yes
C11 Mn1 P2 C10 -52.7(3) yes
P1 Mn1 P2 C10 118.1(2) yes
C13 Mn1 C1 C2 134(3) yes
C14 Mn1 C1 C2 86(3) yes
C12 Mn1 C1 C2 178(3) yes
C15 Mn1 C1 C2 113(3) yes
C11 Mn1 C1 C2 152(3) yes
P1 Mn1 C1 C2 -2(3) yes
P2 Mn1 C1 C2 -87(3) yes
Mn1 C1 C2 C3 -79(7) yes
C1 C2 C3 C4 40(11) yes
C2 C3 C4 Sn1 8(7) yes
C2 C3 C4 Sn2 177(7) yes
C28 Sn1 C4 C3 -166.9(4) yes
C22 Sn1 C4 C3 73.6(4) yes
C16 Sn1 C4 C3 -45.6(4) yes
C28 Sn1 C4 Sn2 23.9(4) yes
C22 Sn1 C4 Sn2 -95.6(3) yes
C16 Sn1 C4 Sn2 145.2(3) yes
C46 Sn2 C4 C3 -15.7(5) yes
C34 Sn2 C4 C3 -134.7(4) yes
C40 Sn2 C4 C3 105.0(5) yes
C46 Sn2 C4 Sn1 152.4(2) yes
C34 Sn2 C4 Sn1 33.4(3) yes
C40 Sn2 C4 Sn1 -86.9(3) yes
C8 P1 C5 C6 -172.0(4) yes
C7 P1 C5 C6 81.7(4) yes
Mn1 P1 C5 C6 -44.8(4) yes
P1 C5 C6 P2 44.0(5) yes
C9 P2 C6 C5 99.6(4) yes
C10 P2 C6 C5 -156.4(4) yes
Mn1 P2 C6 C5 -27.1(5) yes
C1 Mn1 C11 C12 147.6(4) yes
C13 Mn1 C11 C12 -37.6(4) yes
C14 Mn1 C11 C12 -80.5(5) yes
C15 Mn1 C11 C12 -117.7(6) yes
P1 Mn1 C11 C12 -108.5(5) yes
P2 Mn1 C11 C12 50.3(5) yes
C1 Mn1 C11 C15 -94.7(4) yes
C13 Mn1 C11 C15 80.1(4) yes
C14 Mn1 C11 C15 37.2(4) yes
C12 Mn1 C11 C15 117.7(6) yes
P1 Mn1 C11 C15 9.1(6) yes
P2 Mn1 C11 C15 168.0(3) yes
C15 C11 C12 C13 -0.7(6) yes
Mn1 C11 C12 C13 60.5(4) yes
C15 C11 C12 Mn1 -61.2(4) yes
C1 Mn1 C12 C11 -44.4(5) yes
C13 Mn1 C12 C11 119.0(6) yes
C14 Mn1 C12 C11 81.3(5) yes
C15 Mn1 C12 C11 37.8(4) yes
P1 Mn1 C12 C11 135.8(4) yes
P2 Mn1 C12 C11 -137.9(4) yes
C1 Mn1 C12 C13 -163.3(3) yes
C14 Mn1 C12 C13 -37.7(3) yes
C15 Mn1 C12 C13 -81.2(4) yes
C11 Mn1 C12 C13 -119.0(6) yes
P1 Mn1 C12 C13 16.8(5) yes
P2 Mn1 C12 C13 103.1(3) yes
C11 C12 C13 C14 0.0(6) yes
Mn1 C12 C13 C14 61.8(4) yes
C11 C12 C13 Mn1 -61.8(4) yes
C1 Mn1 C13 C14 -61.7(11) yes
C12 Mn1 C13 C14 -117.7(5) yes
C15 Mn1 C13 C14 -39.0(4) yes
C11 Mn1 C13 C14 -81.6(4) yes
P1 Mn1 C13 C14 72.7(4) yes
P2 Mn1 C13 C14 160.6(3) yes
C1 Mn1 C13 C12 56.0(11) yes
C14 Mn1 C13 C12 117.7(5) yes
C15 Mn1 C13 C12 78.7(4) yes
C11 Mn1 C13 C12 36.1(4) yes
P1 Mn1 C13 C12 -169.6(3) yes
P2 Mn1 C13 C12 -81.7(3) yes
C12 C13 C14 C15 0.6(6) yes
Mn1 C13 C14 C15 62.4(4) yes
C12 C13 C14 Mn1 -61.8(4) yes
C1 Mn1 C14 C13 161.9(4) yes
C12 Mn1 C14 C13 37.9(4) yes
C15 Mn1 C14 C13 115.8(6) yes
C11 Mn1 C14 C13 79.3(4) yes
P1 Mn1 C14 C13 -112.7(4) yes
P2 Mn1 C14 C13 -28.2(5) yes
C1 Mn1 C14 C15 46.1(5) yes
C13 Mn1 C14 C15 -115.8(6) yes
C12 Mn1 C14 C15 -77.9(4) yes
C11 Mn1 C14 C15 -36.4(4) yes
P1 Mn1 C14 C15 131.5(4) yes
P2 Mn1 C14 C15 -144.0(3) yes
C12 C11 C15 C14 1.1(6) yes
Mn1 C11 C15 C14 -60.1(4) yes
C12 C11 C15 Mn1 61.2(4) yes
C13 C14 C15 C11 -1.0(6) yes
Mn1 C14 C15 C11 60.9(4) yes
C13 C14 C15 Mn1 -61.9(4) yes
C1 Mn1 C15 C11 93.5(4) yes
C13 Mn1 C15 C11 -80.6(4) yes
C14 Mn1 C15 C11 -119.3(6) yes
C12 Mn1 C15 C11 -37.0(4) yes
P1 Mn1 C15 C11 -175.5(3) yes
P2 Mn1 C15 C11 -26.5(6) yes
C1 Mn1 C15 C14 -147.2(4) yes
C13 Mn1 C15 C14 38.7(4) yes
C12 Mn1 C15 C14 82.3(4) yes
C11 Mn1 C15 C14 119.3(6) yes
P1 Mn1 C15 C14 -56.2(4) yes
P2 Mn1 C15 C14 92.8(6) yes
C4 Sn1 C16 C21 176.4(4) yes
C28 Sn1 C16 C21 -56.6(4) yes
C22 Sn1 C16 C21 60.7(4) yes
C4 Sn1 C16 C17 -4.1(5) yes
C28 Sn1 C16 C17 122.9(4) yes
C22 Sn1 C16 C17 -119.8(4) yes
C21 C16 C17 C18 -2.8(9) yes
Sn1 C16 C17 C18 177.7(4) yes
C16 C17 C18 C19 2.8(9) yes
C17 C18 C19 C20 -1.2(9) yes
C18 C19 C20 C21 -0.4(9) yes
C17 C16 C21 C20 1.3(8) yes
Sn1 C16 C21 C20 -179.2(4) yes
C19 C20 C21 C16 0.4(8) yes
C4 Sn1 C22 C27 -25.3(5) yes
C28 Sn1 C22 C27 -150.5(4) yes
C16 Sn1 C22 C27 92.8(5) yes
C4 Sn1 C22 C23 154.3(4) yes
C28 Sn1 C22 C23 29.1(5) yes
C16 Sn1 C22 C23 -87.5(4) yes
C27 C22 C23 C24 -1.0(9) yes
Sn1 C22 C23 C24 179.4(5) yes
C22 C23 C24 C25 -0.6(10) yes
C23 C24 C25 C26 2.1(11) yes
C24 C25 C26 C27 -1.9(12) yes
C25 C26 C27 C22 0.3(12) yes
C23 C22 C27 C26 1.2(9) yes
Sn1 C22 C27 C26 -179.2(5) yes
C4 Sn1 C28 C29 -80.6(4) yes
C22 Sn1 C28 C29 37.5(4) yes
C16 Sn1 C28 C29 156.8(4) yes
C4 Sn1 C28 C33 100.8(4) yes
C22 Sn1 C28 C33 -141.0(4) yes
C16 Sn1 C28 C33 -21.8(5) yes
C33 C28 C29 C30 1.9(9) yes
Sn1 C28 C29 C30 -176.6(5) yes
C28 C29 C30 C31 -2.0(9) yes
C29 C30 C31 C32 0.9(10) yes
C30 C31 C32 C33 0.1(11) yes
C31 C32 C33 C28 -0.2(11) yes
C29 C28 C33 C32 -0.8(9) yes
Sn1 C28 C33 C32 177.8(5) yes
C4 Sn2 C34 C35 -124.6(5) yes
C46 Sn2 C34 C35 113.2(5) yes
C40 Sn2 C34 C35 -1.7(5) yes
C4 Sn2 C34 C39 58.5(5) yes
C46 Sn2 C34 C39 -63.7(5) yes
C40 Sn2 C34 C39 -178.5(4) yes
C39 C34 C35 C36 0.3(9) yes
Sn2 C34 C35 C36 -176.5(5) yes
C34 C35 C36 C37 -3.1(10) yes
C35 C36 C37 C38 3.5(12) yes
C36 C37 C38 C39 -1.2(13) yes
C37 C38 C39 C34 -1.6(12) yes
C35 C34 C39 C38 2.0(10) yes
Sn2 C34 C39 C38 178.8(6) yes
C4 Sn2 C40 C45 56.5(5) yes
C46 Sn2 C40 C45 -179.6(4) yes
C34 Sn2 C40 C45 -64.6(5) yes
C4 Sn2 C40 C41 -124.6(4) yes
C46 Sn2 C40 C41 -0.8(4) yes
C34 Sn2 C40 C41 114.3(4) yes
C45 C40 C41 C42 0.4(8) yes
Sn2 C40 C41 C42 -178.4(4) yes
C40 C41 C42 C43 -0.8(9) yes
C41 C42 C43 C44 0.9(11) yes
C42 C43 C44 C45 -0.7(11) yes
C41 C40 C45 C44 -0.2(9) yes
Sn2 C40 C45 C44 178.6(5) yes
C43 C44 C45 C40 0.3(10) yes
C4 Sn2 C46 C51 -149.7(4) yes
C34 Sn2 C46 C51 -29.4(4) yes
C40 Sn2 C46 C51 86.4(4) yes
C4 Sn2 C46 C47 31.1(5) yes
C34 Sn2 C46 C47 151.4(4) yes
C40 Sn2 C46 C47 -92.8(4) yes
C51 C46 C47 C48 -1.9(8) yes
Sn2 C46 C47 C48 177.2(4) yes
C46 C47 C48 C49 0.5(8) yes
C47 C48 C49 C50 1.8(9) yes
C48 C49 C50 C51 -2.8(9) yes
C47 C46 C51 C50 1.0(8) yes
Sn2 C46 C51 C50 -178.2(4) yes
C49 C50 C51 C46 1.4(9) yes
C54 O1 C52 C53 179.0(10) yes
C52 O1 C54 C55 172.3(9) yes
